data_4030960
loop_
_publ_author_name
'Ota, Motohiro'
'Sasamori, Takahiro'
'Tokitoh, Norihiro'
'Onodera, Takefumi'
'Mizushina, Yoshiyuki'
'Kuramochi, Kouji'
'Tsubaki, Kazunori'

_publ_section_title
;
 Synthesis, Photochemical Properties, and Cytotoxicities of
 2H-Naphtho[1,2-b]pyran and Its Photodimers.
;
_journal_issue 11
_journal_name_full 'The Journal of organic chemistry'
_journal_page_first 5687
_journal_page_last 5695
_journal_paper_doi 10.1021/acs.joc.5b00645
_journal_volume 80
_journal_year 2015
_chemical_formula_moiety 'C23 H15 Br O4'
_chemical_formula_sum 'C23 H15 Br O4'
_chemical_formula_weight 435.26
_chemical_melting_point 189
_chemical_name_systematic
; 
6-Bromo-5-methoxy-13a-methyl-8H-dibenzo[b,h]xanthene-8,13(13aH)-dione 
;
_space_group_IT_number 2
_symmetry_cell_setting triclinic
_symmetry_Int_Tables_number 2
_symmetry_space_group_name_Hall '-P 1'
_symmetry_space_group_name_H-M 'P -1'
_atom_sites_solution_hydrogens geom
_atom_sites_solution_primary direct
_atom_sites_solution_secondary difmap
_audit_creation_method SHELXL-97
_cell_angle_alpha 70.646(2)
_cell_angle_beta 82.2385(12)
_cell_angle_gamma 72.7588(12)
_cell_formula_units_Z 2
_cell_length_a 8.3918(2)
_cell_length_b 9.3294(3)
_cell_length_c 12.1587(3)
_cell_measurement_temperature 103(2)
_cell_measurement_theta_max 25.50
_cell_measurement_theta_min 1.78
_cell_volume 857.04(4)
_computing_cell_refinement HKL2000
_computing_data_collection CrystalClear
_computing_data_reduction HKL2000
_computing_molecular_graphics 'Yadokari-XG 2011 (Wakita Nemoto et al., 2011)'
_computing_publication_material 'Yadokari-XG 2011 (Wakita,Nemoto et al., 2011)'
_computing_structure_refinement 'SHELXL-97 (Sheldrick, 1997)'
_computing_structure_solution SIR2004
_diffrn_ambient_temperature 103(2)
_diffrn_detector_area_resol_mean 28.5714
_diffrn_measured_fraction_theta_full 0.977
_diffrn_measured_fraction_theta_max 0.977
_diffrn_measurement_device_type 'Rigaku VariMax Saturn'
_diffrn_measurement_method \w
_diffrn_radiation_monochromator Confocal
_diffrn_radiation_source 'rotating-anode X-ray tube'
_diffrn_radiation_type MoK\a
_diffrn_radiation_wavelength 0.71075
_diffrn_reflns_av_R_equivalents 0.0310
_diffrn_reflns_av_sigmaI/netI 0.0233
_diffrn_reflns_limit_h_max 10
_diffrn_reflns_limit_h_min -10
_diffrn_reflns_limit_k_max 11
_diffrn_reflns_limit_k_min -11
_diffrn_reflns_limit_l_max 14
_diffrn_reflns_limit_l_min -14
_diffrn_reflns_number 12032
_diffrn_reflns_theta_full 25.50
_diffrn_reflns_theta_max 25.50
_diffrn_reflns_theta_min 1.78
_exptl_absorpt_coefficient_mu 2.428
_exptl_absorpt_correction_T_max 0.8882
_exptl_absorpt_correction_T_min 0.7933
_exptl_absorpt_correction_type multi-scan
_exptl_absorpt_process_details
;
 MULABS - Empirical Correction for Absorption Anisotropy.
 Blessing, R. H., Acta Cryst., A51, 33-38 (1995).
;
_exptl_crystal_colour yellow
_exptl_crystal_density_diffrn 1.687
_exptl_crystal_density_method 'not measured'
_exptl_crystal_description prism
_exptl_crystal_F_000 440
_exptl_crystal_size_max 0.10
_exptl_crystal_size_mid 0.07
_exptl_crystal_size_min 0.05
_refine_diff_density_max 1.249
_refine_diff_density_min -0.983
_refine_diff_density_rms 0.067
_refine_ls_extinction_method none
_refine_ls_goodness_of_fit_ref 1.106
_refine_ls_hydrogen_treatment constr
_refine_ls_matrix_type full
_refine_ls_number_parameters 255
_refine_ls_number_reflns 3117
_refine_ls_number_restraints 0
_refine_ls_restrained_S_all 1.106
_refine_ls_R_factor_all 0.0348
_refine_ls_R_factor_gt 0.0340
_refine_ls_shift/su_max 0.000
_refine_ls_shift/su_mean 0.000
_refine_ls_structure_factor_coef Fsqd
_refine_ls_weighting_details 'calc w=1/[\s^2^(Fo^2^)+(0.0103P)^2^+1.9428P] where P=(Fo^2^+2Fc^2^)/3'
_refine_ls_weighting_scheme calc
_refine_ls_wR_factor_gt 0.0797
_refine_ls_wR_factor_ref 0.0802
_reflns_number_gt 3047
_reflns_number_total 3117
_reflns_threshold_expression >2sigma(I)
_cod_data_source_file jo5b00645_si_002.cif
_cod_data_source_block cmpd_4
_cod_depositor_comments 'Adding full bibliography for 4030959--4030960.cif.'
_cod_original_sg_symbol_H-M P-1
_cod_database_code 4030960

loop_
_symmetry_equiv_pos_as_xyz
'x, y, z'
'-x, -y, -z'

loop_
_atom_site_label
_atom_site_type_symbol
_atom_site_fract_x
_atom_site_fract_y
_atom_site_fract_z
_atom_site_U_iso_or_equiv
_atom_site_adp_type
_atom_site_occupancy
_atom_site_symmetry_multiplicity
_atom_site_calc_flag
_atom_site_refinement_flags
Br1 Br 0.60360(3) 0.07839(3) 0.10031(2) 0.02559(11) Uani 1 1 d .
C1 C 0.4634(3) 0.2176(3) 0.1781(2) 0.0210(5) Uani 1 1 d .
C2 C 0.3294(3) 0.3305(3) 0.1222(2) 0.0207(5) Uani 1 1 d .
C3 C 0.2186(3) 0.4350(3) 0.1798(2) 0.0209(5) Uani 1 1 d .
C4 C 0.0753(3) 0.5503(3) 0.1270(2) 0.0235(6) Uani 1 1 d .
H1 H 0.0534 0.5631 0.0491 0.028 Uiso 1 1 calc R
C5 C -0.0320(4) 0.6432(3) 0.1863(3) 0.0272(6) Uani 1 1 d .
H2 H -0.1276 0.7200 0.1493 0.033 Uiso 1 1 calc R
C6 C -0.0029(4) 0.6268(4) 0.3019(3) 0.0271(6) Uani 1 1 d .
H3 H -0.0796 0.6910 0.3428 0.032 Uiso 1 1 calc R
C7 C 0.1363(3) 0.5180(3) 0.3552(2) 0.0238(6) Uani 1 1 d .
H4 H 0.1563 0.5079 0.4328 0.029 Uiso 1 1 calc R
C8 C 0.2505(3) 0.4208(3) 0.2954(2) 0.0200(5) Uani 1 1 d .
C9 C 0.3956(3) 0.3058(3) 0.3477(2) 0.0209(5) Uani 1 1 d .
C10 C 0.5010(4) 0.2016(3) 0.2930(2) 0.0225(6) Uani 1 1 d .
O1 O 0.2913(2) 0.3400(2) 0.01270(15) 0.0227(4) Uani 1 1 d .
C11 C 0.3717(4) 0.4379(4) -0.0815(2) 0.0296(6) Uani 1 1 d .
H5 H 0.3287 0.5478 -0.0818 0.044 Uiso 1 1 calc R
H6 H 0.3488 0.4296 -0.1558 0.044 Uiso 1 1 calc R
H7 H 0.4925 0.4031 -0.0713 0.044 Uiso 1 1 calc R
O2 O 0.4191(2) 0.2954(2) 0.45927(16) 0.0222(4) Uani 1 1 d .
C12 C 0.5896(3) 0.2301(3) 0.4962(2) 0.0218(6) Uani 1 1 d .
C13 C 0.5771(3) 0.2005(3) 0.6280(2) 0.0216(6) Uani 1 1 d .
C14 C 0.7235(3) 0.0859(3) 0.6932(2) 0.0225(6) Uani 1 1 d .
C15 C 0.7500(4) 0.0934(4) 0.8017(2) 0.0263(6) Uani 1 1 d .
H8 H 0.6775 0.1728 0.8315 0.032 Uiso 1 1 calc R
C16 C 0.8826(4) -0.0157(4) 0.8657(2) 0.0287(6) Uani 1 1 d .
H9 H 0.9020 -0.0100 0.9392 0.034 Uiso 1 1 calc R
C17 C 0.9871(3) -0.1332(4) 0.8233(2) 0.0267(6) Uani 1 1 d .
H10 H 1.0774 -0.2079 0.8679 0.032 Uiso 1 1 calc R
C18 C 0.9606(3) -0.1422(3) 0.7162(2) 0.0236(6) Uani 1 1 d .
H11 H 1.0311 -0.2244 0.6884 0.028 Uiso 1 1 calc R
C19 C 0.8302(3) -0.0307(3) 0.6490(2) 0.0213(6) Uani 1 1 d .
C20 C 0.8072(3) -0.0414(3) 0.5322(2) 0.0213(6) Uani 1 1 d .
C21 C 0.6749(3) 0.0830(3) 0.4609(2) 0.0227(6) Uani 1 1 d .
C22 C 0.6353(3) 0.0770(3) 0.3599(2) 0.0235(6) Uani 1 1 d .
H12 H 0.6946 -0.0086 0.3317 0.028 Uiso 1 1 calc R
C23 C 0.6890(4) 0.3515(3) 0.4426(2) 0.0243(6) Uani 1 1 d .
H13 H 0.6959 0.3760 0.3575 0.036 Uiso 1 1 calc R
H14 H 0.8018 0.3086 0.4725 0.036 Uiso 1 1 calc R
H15 H 0.6331 0.4479 0.4633 0.036 Uiso 1 1 calc R
O3 O 0.4583(3) 0.2713(2) 0.67532(17) 0.0284(5) Uani 1 1 d .
O4 O 0.8978(2) -0.1459(2) 0.49560(16) 0.0253(4) Uani 1 1 d .

loop_
_atom_site_aniso_label
_atom_site_aniso_U_11
_atom_site_aniso_U_22
_atom_site_aniso_U_33
_atom_site_aniso_U_23
_atom_site_aniso_U_13
_atom_site_aniso_U_12
Br1 0.02626(16) 0.02904(17) 0.02196(16) -0.00976(11) -0.00489(10) -0.00429(11)
C1 0.0247(14) 0.0223(13) 0.0188(13) -0.0070(11) -0.0026(10) -0.0087(11)
C2 0.0236(13) 0.0248(14) 0.0160(12) -0.0028(10) -0.0053(10) -0.0117(11)
C3 0.0226(13) 0.0225(13) 0.0180(13) -0.0009(10) -0.0049(10) -0.0110(11)
C4 0.0266(14) 0.0253(14) 0.0188(13) -0.0027(11) -0.0082(11) -0.0088(11)
C5 0.0238(14) 0.0268(15) 0.0292(15) -0.0049(12) -0.0101(12) -0.0046(12)
C6 0.0235(14) 0.0292(15) 0.0301(15) -0.0117(12) -0.0039(12) -0.0054(12)
C7 0.0249(14) 0.0264(14) 0.0224(14) -0.0065(11) -0.0062(11) -0.0090(12)
C8 0.0221(13) 0.0211(13) 0.0182(13) -0.0029(10) -0.0051(10) -0.0095(11)
C9 0.0271(14) 0.0204(13) 0.0170(13) -0.0027(10) -0.0065(11) -0.0100(11)
C10 0.0275(14) 0.0214(13) 0.0189(13) -0.0046(11) -0.0065(11) -0.0064(11)
O1 0.0256(10) 0.0295(10) 0.0134(9) -0.0022(8) -0.0046(7) -0.0113(8)
C11 0.0322(16) 0.0374(17) 0.0183(14) -0.0007(12) -0.0035(11) -0.0159(13)
O2 0.0245(10) 0.0236(10) 0.0181(9) -0.0058(8) -0.0095(7) -0.0030(8)
C12 0.0237(14) 0.0209(13) 0.0191(13) -0.0047(10) -0.0092(10) -0.0015(11)
C13 0.0248(14) 0.0221(13) 0.0190(13) -0.0043(11) -0.0054(11) -0.0085(11)
C14 0.0226(13) 0.0263(14) 0.0177(13) -0.0004(11) -0.0049(10) -0.0106(11)
C15 0.0250(14) 0.0334(16) 0.0192(13) -0.0051(12) -0.0043(11) -0.0079(12)
C16 0.0259(15) 0.0412(17) 0.0179(13) -0.0045(12) -0.0071(11) -0.0100(13)
C17 0.0190(13) 0.0360(16) 0.0188(13) 0.0008(12) -0.0057(10) -0.0065(12)
C18 0.0193(13) 0.0296(15) 0.0190(13) -0.0017(11) -0.0017(10) -0.0082(11)
C19 0.0191(13) 0.0253(14) 0.0174(13) 0.0002(11) -0.0027(10) -0.0101(11)
C20 0.0236(14) 0.0200(13) 0.0207(13) 0.0002(11) -0.0051(11) -0.0120(11)
C21 0.0220(13) 0.0239(14) 0.0212(13) -0.0062(11) -0.0008(11) -0.0056(11)
C22 0.0231(14) 0.0244(14) 0.0223(14) -0.0071(11) 0.0012(11) -0.0063(11)
C23 0.0265(14) 0.0255(14) 0.0178(13) -0.0053(11) -0.0032(11) -0.0028(11)
O3 0.0317(11) 0.0295(11) 0.0199(10) -0.0051(8) -0.0059(8) -0.0032(9)
O4 0.0226(10) 0.0305(11) 0.0216(10) -0.0076(8) -0.0007(8) -0.0059(8)

loop_
_atom_type_symbol
_atom_type_description
_atom_type_scat_dispersion_real
_atom_type_scat_dispersion_imag
_atom_type_scat_source
C C 0.0033 0.0016 'International Tables Vol C Tables 4.2.6.8 and 6.1.1.4'
H H 0.0000 0.0000 'International Tables Vol C Tables 4.2.6.8 and 6.1.1.4'
O O 0.0106 0.0060 'International Tables Vol C Tables 4.2.6.8 and 6.1.1.4'
Br Br -0.2901 2.4595 'International Tables Vol C Tables 4.2.6.8 and 6.1.1.4'

loop_
_geom_angle_atom_site_label_1
_geom_angle_atom_site_label_2
_geom_angle_atom_site_label_3
_geom_angle
C2 C1 C10 122.1(3)
C2 C1 Br1 119.0(2)
C10 C1 Br1 118.9(2)
C1 C2 O1 121.2(2)
C1 C2 C3 120.3(2)
O1 C2 C3 118.4(2)
C4 C3 C8 118.4(3)
C4 C3 C2 122.3(2)
C8 C3 C2 119.2(2)
C5 C4 C3 120.9(3)
C5 C4 H1 119.6
C3 C4 H1 119.6
C4 C5 C6 120.9(3)
C4 C5 H2 119.6
C6 C5 H2 119.6
C7 C6 C5 119.8(3)
C7 C6 H3 120.1
C5 C6 H3 120.1
C6 C7 C8 120.5(3)
C6 C7 H4 119.7
C8 C7 H4 119.7
C7 C8 C9 122.3(2)
C7 C8 C3 119.5(2)
C9 C8 C3 118.2(2)
O2 C9 C10 121.4(2)
O2 C9 C8 115.9(2)
C10 C9 C8 122.6(2)
C9 C10 C1 117.5(2)
C9 C10 C22 117.9(2)
C1 C10 C22 124.5(3)
C2 O1 C11 114.2(2)
O1 C11 H5 109.5
O1 C11 H6 109.5
H5 C11 H6 109.5
O1 C11 H7 109.5
H5 C11 H7 109.5
H6 C11 H7 109.5
C9 O2 C12 115.8(2)
O2 C12 C21 111.3(2)
O2 C12 C23 110.3(2)
C21 C12 C23 109.0(2)
O2 C12 C13 105.1(2)
C21 C12 C13 113.6(2)
C23 C12 C13 107.4(2)
O3 C13 C14 122.3(2)
O3 C13 C12 121.9(2)
C14 C13 C12 115.7(2)
C15 C14 C19 120.3(3)
C15 C14 C13 118.7(3)
C19 C14 C13 121.0(2)
C16 C15 C14 119.7(3)
C16 C15 H8 120.2
C14 C15 H8 120.2
C15 C16 C17 120.3(3)
C15 C16 H9 119.8
C17 C16 H9 119.8
C18 C17 C16 120.4(3)
C18 C17 H10 119.8
C16 C17 H10 119.8
C17 C18 C19 120.1(3)
C17 C18 H11 119.9
C19 C18 H11 119.9
C18 C19 C14 119.2(3)
C18 C19 C20 118.8(3)
C14 C19 C20 121.9(2)
O4 C20 C21 121.0(2)
O4 C20 C19 121.5(2)
C21 C20 C19 117.4(2)
C22 C21 C20 121.9(3)
C22 C21 C12 118.1(2)
C20 C21 C12 119.8(2)
C21 C22 C10 120.1(3)
C21 C22 H12 120.0
C10 C22 H12 120.0
C12 C23 H13 109.5
C12 C23 H14 109.5
H13 C23 H14 109.5
C12 C23 H15 109.5
H13 C23 H15 109.5
H14 C23 H15 109.5

loop_
_geom_bond_atom_site_label_1
_geom_bond_atom_site_label_2
_geom_bond_distance
Br1 C1 1.890(3)
C1 C2 1.366(4)
C1 C10 1.424(4)
C2 O1 1.379(3)
C2 C3 1.430(4)
C3 C4 1.414(4)
C3 C8 1.422(4)
C4 C5 1.364(4)
C4 H1 0.9500
C5 C6 1.410(4)
C5 H2 0.9500
C6 C7 1.371(4)
C6 H3 0.9500
C7 C8 1.416(4)
C7 H4 0.9500
C8 C9 1.421(4)
C9 O2 1.365(3)
C9 C10 1.389(4)
C10 C22 1.458(4)
O1 C11 1.437(3)
C11 H5 0.9800
C11 H6 0.9800
C11 H7 0.9800
O2 C12 1.447(3)
C12 C21 1.518(4)
C12 C23 1.525(4)
C12 C13 1.529(4)
C13 O3 1.212(3)
C13 C14 1.484(4)
C14 C15 1.394(4)
C14 C19 1.398(4)
C15 C16 1.385(4)
C15 H8 0.9500
C16 C17 1.385(4)
C16 H9 0.9500
C17 C18 1.383(4)
C17 H10 0.9500
C18 C19 1.397(4)
C18 H11 0.9500
C19 C20 1.499(4)
C20 O4 1.218(3)
C20 C21 1.470(4)
C21 C22 1.337(4)
C22 H12 0.9500
C23 H13 0.9800
C23 H14 0.9800
C23 H15 0.9800

loop_
_geom_torsion_atom_site_label_1
_geom_torsion_atom_site_label_2
_geom_torsion_atom_site_label_3
_geom_torsion_atom_site_label_4
_geom_torsion
C10 C1 C2 O1 -177.4(2)
Br1 C1 C2 O1 2.7(3)
C10 C1 C2 C3 -1.7(4)
Br1 C1 C2 C3 178.43(19)
C1 C2 C3 C4 -177.9(3)
O1 C2 C3 C4 -2.0(4)
C1 C2 C3 C8 0.5(4)
O1 C2 C3 C8 176.4(2)
C8 C3 C4 C5 -1.5(4)
C2 C3 C4 C5 176.9(3)
C3 C4 C5 C6 0.0(4)
C4 C5 C6 C7 1.1(4)
C5 C6 C7 C8 -0.6(4)
C6 C7 C8 C9 -179.5(3)
C6 C7 C8 C3 -0.9(4)
C4 C3 C8 C7 1.9(4)
C2 C3 C8 C7 -176.5(2)
C4 C3 C8 C9 -179.4(2)
C2 C3 C8 C9 2.1(4)
C7 C8 C9 O2 -0.5(4)
C3 C8 C9 O2 -179.1(2)
C7 C8 C9 C10 174.8(3)
C3 C8 C9 C10 -3.8(4)
O2 C9 C10 C1 177.7(2)
C8 C9 C10 C1 2.8(4)
O2 C9 C10 C22 1.9(4)
C8 C9 C10 C22 -173.1(2)
C2 C1 C10 C9 0.0(4)
Br1 C1 C10 C9 180.0(2)
C2 C1 C10 C22 175.6(3)
Br1 C1 C10 C22 -4.5(4)
C1 C2 O1 C11 -89.1(3)
C3 C2 O1 C11 95.0(3)
C10 C9 O2 C12 28.6(3)
C8 C9 O2 C12 -156.1(2)
C9 O2 C12 C21 -45.4(3)
C9 O2 C12 C23 75.7(3)
C9 O2 C12 C13 -168.8(2)
O2 C12 C13 O3 -23.2(3)
C21 C12 C13 O3 -145.2(3)
C23 C12 C13 O3 94.3(3)
O2 C12 C13 C14 159.9(2)
C21 C12 C13 C14 37.9(3)
C23 C12 C13 C14 -82.7(3)
O3 C13 C14 C15 -19.6(4)
C12 C13 C14 C15 157.3(2)
O3 C13 C14 C19 158.4(3)
C12 C13 C14 C19 -24.7(4)
C19 C14 C15 C16 -0.2(4)
C13 C14 C15 C16 177.9(3)
C14 C15 C16 C17 -1.0(4)
C15 C16 C17 C18 0.3(4)
C16 C17 C18 C19 1.4(4)
C17 C18 C19 C14 -2.5(4)
C17 C18 C19 C20 178.6(2)
C15 C14 C19 C18 1.9(4)
C13 C14 C19 C18 -176.1(2)
C15 C14 C19 C20 -179.2(2)
C13 C14 C19 C20 2.8(4)
C18 C19 C20 O4 1.0(4)
C14 C19 C20 O4 -177.9(2)
C18 C19 C20 C21 -176.6(2)
C14 C19 C20 C21 4.5(4)
O4 C20 C21 C22 8.1(4)
C19 C20 C21 C22 -174.3(2)
O4 C20 C21 C12 -166.5(2)
C19 C20 C21 C12 11.0(4)
O2 C12 C21 C22 34.8(3)
C23 C12 C21 C22 -87.0(3)
C13 C12 C21 C22 153.3(3)
O2 C12 C21 C20 -150.3(2)
C23 C12 C21 C20 87.8(3)
C13 C12 C21 C20 -31.8(3)
C20 C21 C22 C10 178.8(2)
C12 C21 C22 C10 -6.4(4)
C9 C10 C22 C21 -13.1(4)
C1 C10 C22 C21 171.4(3)
